data_4339962
loop_
_publ_author_name
'Ishida, Yutaka'
'Kawaguchi, Hiroyuki'

_publ_section_title
;
 Methylene-Linked Anilide-Bis(aryloxide) Ligands: Lithium, Sodium,
 Potassium, Chromium(III), and Vanadium(III) Ligation.
;
_journal_issue 13
_journal_name_full 'Inorganic chemistry'
_journal_page_first 6775
_journal_page_last 6787
_journal_paper_doi 10.1021/ic5005853
_journal_volume 53
_journal_year 2014
_chemical_formula_moiety '2(C48 H59 K2 N2 O2), C7 H8'
_chemical_formula_sum 'C103 H126 K4 N2 O4'
_chemical_formula_weight 1612.46
_chemical_name_systematic
;
 ?
;
_space_group_IT_number 14
_symmetry_cell_setting monoclinic
_symmetry_space_group_name_Hall '-P 2yn'
_symmetry_space_group_name_H-M 'P 1 21/n 1'
_atom_sites_solution_hydrogens geom
_atom_sites_solution_primary direct
_atom_sites_solution_secondary difmap
_audit_creation_method SHELXL-97
_cell_angle_alpha 90.00
_cell_angle_beta 96.914(2)
_cell_angle_gamma 90.00
_cell_formula_units_Z 4
_cell_length_a 14.8790(6)
_cell_length_b 19.6314(8)
_cell_length_c 32.3606(14)
_cell_measurement_reflns_used 20841
_cell_measurement_temperature 123.1500
_cell_measurement_theta_max 27.4816
_cell_measurement_theta_min 3.0294
_cell_volume 9383.7(7)
_computing_cell_refinement 'CrystalClear (Rigaku Inc., 2009)'
_computing_data_collection 'CrystalClear (Rigaku Inc., 2009)'
_computing_data_reduction 'CrystalClear (Rigaku Inc., 2009)'
_computing_molecular_graphics 'Yadokari-XG 2009 (Wakita Nemoto et al., 2009)'
_computing_publication_material 'Yadokari-XG 2009 (Wakita,Nemoto et al., 2009)'
_computing_structure_refinement 'SHELXL-97 (Sheldrick, 1997)'
_computing_structure_solution 'SIR2004 (Burla et al., 2005)'
_diffrn_ambient_temperature 123(2)
_diffrn_detector_area_resol_mean 13.6612
_diffrn_measured_fraction_theta_full 0.998
_diffrn_measured_fraction_theta_max 0.998
_diffrn_measurement_device_type 'Rigaku Mercury375R CCD'
_diffrn_measurement_method dtprofit.ref
_diffrn_radiation_monochromator 'Graphite Monochromator'
_diffrn_radiation_source 'Sealed Tube'
_diffrn_radiation_type MoK\a
_diffrn_radiation_wavelength 0.71075
_diffrn_reflns_av_R_equivalents 0.0684
_diffrn_reflns_av_sigmaI/netI 0.0503
_diffrn_reflns_limit_h_max 19
_diffrn_reflns_limit_h_min -19
_diffrn_reflns_limit_k_max 25
_diffrn_reflns_limit_k_min -25
_diffrn_reflns_limit_l_max 42
_diffrn_reflns_limit_l_min -41
_diffrn_reflns_number 96318
_diffrn_reflns_theta_full 27.50
_diffrn_reflns_theta_max 27.50
_diffrn_reflns_theta_min 3.03
_exptl_absorpt_coefficient_mu 0.240
_exptl_absorpt_correction_T_max 1.0000
_exptl_absorpt_correction_T_min 0.8217
_exptl_absorpt_correction_type multi-scan
_exptl_absorpt_process_details
;
Jacobson, R. (1998). REQAB. Private communication to the 
Rigaku Corporation, Tokyo, Japan.
;
_exptl_crystal_colour Colorless
_exptl_crystal_density_diffrn 1.141
_exptl_crystal_density_method 'not measured'
_exptl_crystal_description Prism
_exptl_crystal_F_000 3464
_exptl_crystal_size_max 0.30
_exptl_crystal_size_mid 0.30
_exptl_crystal_size_min 0.30
_refine_diff_density_max 0.556
_refine_diff_density_min -0.399
_refine_diff_density_rms 0.051
_refine_ls_extinction_method none
_refine_ls_goodness_of_fit_ref 1.077
_refine_ls_matrix_type full
_refine_ls_number_parameters 1242
_refine_ls_number_reflns 21514
_refine_ls_number_restraints 1181
_refine_ls_restrained_S_all 1.099
_refine_ls_R_factor_all 0.0690
_refine_ls_R_factor_gt 0.0498
_refine_ls_shift/su_max 0.001
_refine_ls_shift/su_mean 0.000
_refine_ls_structure_factor_coef Fsqd
_refine_ls_weighting_details 'calc w=1/[\s^2^(Fo^2^)+(0.0536P)^2^+3.0345P] where P=(Fo^2^+2Fc^2^)/3'
_refine_ls_weighting_scheme calc
_refine_ls_wR_factor_gt 0.1217
_refine_ls_wR_factor_ref 0.1343
_reflns_number_gt 16811
_reflns_number_total 21514
_reflns_threshold_expression >2sigma(I)
_cod_data_source_file ic5005853_si_001.cif
_cod_data_source_block onokhk
_cod_depositor_comments
;
The following automatic conversions were performed:
'_atom_site_symetry_multiplicity' tag replaced with
'_atom_site_symmetry_multiplicity'.

Automatic conversion script
Id: cif_correct_tags 1440 2010-10-19 06:21:57Z saulius 

The following automatic conversions were performed:

'_exptl_absorpt_correction_type' value 'Multi-scan' changed to
'multi-scan' according to
/usr/data/users/saulius/crontab/automatic-downloads/rss-feeds/ACS/lib/dictionaries/cif_core.dic
dictionary named 'cif_core.dic' version 2.4.2 from 2011-04-26.

Automatic conversion script
Id: cif_fix_values 2281 2013-09-26 08:29:07Z andrius 

 Adding full bibliography for 4339961--4339971.cif.
;
_cod_original_sg_symbol_H-M 'P 21/n'
_cod_database_code 4339962

loop_
_symmetry_equiv_pos_as_xyz
'x, y, z'
'-x+1/2, y+1/2, -z+1/2'
'-x, -y, -z'
'x-1/2, -y-1/2, z-1/2'

loop_
_atom_site_label
_atom_site_type_symbol
_atom_site_fract_x
_atom_site_fract_y
_atom_site_fract_z
_atom_site_U_iso_or_equiv
_atom_site_adp_type
_atom_site_occupancy
_atom_site_symmetry_multiplicity
_atom_site_calc_flag
_atom_site_refinement_flags
_atom_site_disorder_assembly
_atom_site_disorder_group
K1 K 0.71002(3) 0.17553(2) 0.656131(13) 0.02919(10) Uani 1 1 d . A .
K2 K 0.69716(3) 0.30315(2) 0.565746(12) 0.02704(9) Uani 1 1 d . . .
O1 O 0.73298(9) 0.17344(6) 0.57796(4) 0.0273(3) Uani 1 1 d . A .
O2 O 0.65790(9) 0.31171(6) 0.63921(4) 0.0271(3) Uani 1 1 d . A .
N1 N 0.51394(10) 0.27309(8) 0.58502(5) 0.0250(3) Uani 1 1 d . A .
H1 H 0.5421(16) 0.3055(11) 0.6028(7) 0.037(6) Uiso 1 1 d . . .
K3 K 0.75160(3) 0.31039(2) 0.380877(13) 0.02948(10) Uani 1 1 d . . .
K4 K 0.70726(3) 0.17877(2) 0.461099(13) 0.02978(10) Uani 1 1 d . A .
O3 O 0.73842(8) 0.31072(6) 0.46022(4) 0.0271(3) Uani 1 1 d . A .
O4 O 0.69059(8) 0.17760(6) 0.38246(4) 0.0268(3) Uani 1 1 d . A .
N2 N 0.52795(10) 0.21775(8) 0.40749(5) 0.0261(3) Uani 1 1 d . . .
H2 H 0.5585(15) 0.1844(11) 0.3975(7) 0.035(6) Uiso 1 1 d . . .
C1 C 0.72199(12) 0.12171(9) 0.55211(5) 0.0224(3) Uani 1 1 d . . .
C2 C 0.79608(12) 0.08070(9) 0.54123(5) 0.0233(3) Uani 1 1 d . A .
C3 C 0.77784(13) 0.02994(9) 0.51118(6) 0.0260(4) Uani 1 1 d . . .
H3 H 0.8275 0.0046 0.5033 0.031 Uiso 1 1 calc R A .
C4 C 0.69155(13) 0.01392(9) 0.49193(6) 0.0269(4) Uani 1 1 d . A .
C5 C 0.62012(13) 0.05210(9) 0.50357(6) 0.0264(4) Uani 1 1 d . . .
H4 H 0.5603 0.0419 0.4914 0.032 Uiso 1 1 calc R A .
C6 C 0.63336(12) 0.10498(9) 0.53257(5) 0.0237(4) Uani 1 1 d . A .
C7 C 0.89298(12) 0.09124(9) 0.56294(6) 0.0287(4) Uani 1 1 d . . .
C8 C 0.92577(15) 0.16399(11) 0.55665(9) 0.0468(6) Uani 1 1 d . A .
H5 H 0.9245 0.1731 0.5268 0.070 Uiso 1 1 calc R . .
H6 H 0.9878 0.1691 0.5704 0.070 Uiso 1 1 calc R . .
H7 H 0.8860 0.1963 0.5687 0.070 Uiso 1 1 calc R . .
C9 C 0.96207(13) 0.04336(11) 0.54652(7) 0.0361(5) Uani 1 1 d . A .
H8 H 0.9444 -0.0040 0.5506 0.054 Uiso 1 1 calc R . .
H9 H 1.0221 0.0516 0.5617 0.054 Uiso 1 1 calc R . .
H10 H 0.9638 0.0519 0.5168 0.054 Uiso 1 1 calc R . .
C10 C 0.89426(15) 0.07724(13) 0.60973(7) 0.0436(5) Uani 1 1 d . A .
H11 H 0.8559 0.1106 0.6218 0.065 Uiso 1 1 calc R . .
H12 H 0.9565 0.0809 0.6235 0.065 Uiso 1 1 calc R . .
H13 H 0.8712 0.0313 0.6138 0.065 Uiso 1 1 calc R . .
C11 C 0.67722(15) -0.04502(10) 0.46196(6) 0.0358(5) Uani 1 1 d . . .
H14 H 0.6852 -0.0880 0.4774 0.054 Uiso 1 1 calc R A .
H15 H 0.7214 -0.0424 0.4418 0.054 Uiso 1 1 calc R . .
H16 H 0.6158 -0.0429 0.4472 0.054 Uiso 1 1 calc R . .
C12 C 0.55404(12) 0.14871(9) 0.54180(5) 0.0256(4) Uani 1 1 d . . .
H17 H 0.4989 0.1325 0.5244 0.031 Uiso 1 1 calc R A .
H18 H 0.5652 0.1961 0.5334 0.031 Uiso 1 1 calc R . .
C13 C 0.51784(11) 0.20996(9) 0.60734(6) 0.0241(4) Uani 1 1 d . A .
C14 C 0.53593(11) 0.14891(9) 0.58698(6) 0.0239(4) Uani 1 1 d . A .
C15 C 0.53657(12) 0.08807(9) 0.60917(6) 0.0243(4) Uani 1 1 d . A .
H19 H 0.5489 0.0469 0.5955 0.029 Uiso 1 1 calc R . .
C16 C 0.51978(12) 0.08521(9) 0.65087(6) 0.0252(4) Uani 1 1 d . A .
C17 C 0.50949(12) 0.14738(9) 0.67093(6) 0.0267(4) Uani 1 1 d . A .
H20 H 0.5027 0.1472 0.6997 0.032 Uiso 1 1 calc R . .
C18 C 0.50879(12) 0.20969(9) 0.65014(6) 0.0249(4) Uani 1 1 d . A .
C19 C 0.50908(13) 0.01582(9) 0.67175(6) 0.0294(4) Uani 1 1 d . . .
C20 C 0.43187(14) -0.02303(10) 0.64673(7) 0.0386(5) Uani 1 1 d . A .
H21 H 0.3760 0.0037 0.6455 0.058 Uiso 1 1 calc R . .
H22 H 0.4233 -0.0669 0.6602 0.058 Uiso 1 1 calc R . .
H23 H 0.4468 -0.0309 0.6184 0.058 Uiso 1 1 calc R . .
C21 C 0.59718(14) -0.02551(11) 0.67241(7) 0.0365(5) Uani 1 1 d . A .
H24 H 0.5891 -0.0703 0.6848 0.055 Uiso 1 1 calc R . .
H25 H 0.6466 -0.0012 0.6890 0.055 Uiso 1 1 calc R . .
H26 H 0.6119 -0.0313 0.6439 0.055 Uiso 1 1 calc R . .
C22 C 0.48587(16) 0.02375(11) 0.71643(7) 0.0400(5) Uani 1 1 d . A .
H27 H 0.4309 0.0513 0.7163 0.060 Uiso 1 1 calc R . .
H28 H 0.5362 0.0463 0.7335 0.060 Uiso 1 1 calc R . .
H29 H 0.4757 -0.0213 0.7281 0.060 Uiso 1 1 calc R . .
C23 C 0.43093(12) 0.29385(9) 0.56251(5) 0.0231(3) Uani 1 1 d . . .
C24 C 0.36752(12) 0.24727(9) 0.54432(6) 0.0287(4) Uani 1 1 d . A .
H30 H 0.3782 0.1998 0.5476 0.034 Uiso 1 1 calc R . .
C25 C 0.28850(13) 0.27043(10) 0.52131(6) 0.0322(4) Uani 1 1 d . . .
H31 H 0.2464 0.2380 0.5087 0.039 Uiso 1 1 calc R A .
C26 C 0.26910(13) 0.33913(10) 0.51615(6) 0.0321(4) Uani 1 1 d . A .
C27 C 0.33266(13) 0.38524(10) 0.53491(6) 0.0321(4) Uani 1 1 d . . .
H32 H 0.3213 0.4327 0.5320 0.039 Uiso 1 1 calc R A .
C28 C 0.41215(13) 0.36317(9) 0.55780(6) 0.0275(4) Uani 1 1 d . A .
H33 H 0.4542 0.3956 0.5704 0.033 Uiso 1 1 calc R . .
C29 C 0.18284(15) 0.36312(13) 0.49097(8) 0.0488(6) Uani 1 1 d . . .
H34 H 0.1959 0.3776 0.4633 0.073 Uiso 1 1 calc R A .
H35 H 0.1578 0.4015 0.5052 0.073 Uiso 1 1 calc R . .
H36 H 0.1388 0.3258 0.4881 0.073 Uiso 1 1 calc R . .
C30 C 0.49911(13) 0.27484(10) 0.67477(6) 0.0293(4) Uani 1 1 d . . .
H37 H 0.4526 0.2674 0.6937 0.035 Uiso 1 1 calc R A .
H38 H 0.4769 0.3114 0.6551 0.035 Uiso 1 1 calc R . .
C31 C 0.66141(13) 0.31885(9) 0.67973(5) 0.0250(4) Uani 1 1 d . A .
C32 C 0.74052(13) 0.34484(10) 0.70452(6) 0.0288(4) Uani 1 1 d . . .
C33 C 0.73993(15) 0.34956(11) 0.74759(6) 0.0360(5) Uani 1 1 d . A .
H39 H 0.7923 0.3668 0.7639 0.043 Uiso 1 1 calc R . .
C34 C 0.66667(16) 0.33026(12) 0.76766(7) 0.0408(5) Uani 1 1 d . . .
C35 C 0.59019(15) 0.30524(11) 0.74342(6) 0.0362(5) Uani 1 1 d . A .
H40 H 0.5393 0.2919 0.7566 0.043 Uiso 1 1 calc R . .
C36 C 0.58611(13) 0.29918(9) 0.70047(6) 0.0280(4) Uani 1 1 d . A .
C37 C 0.82207(13) 0.36905(11) 0.68321(6) 0.0331(4) Uani 1 1 d . A .
C38 C 0.79238(16) 0.42760(11) 0.65299(7) 0.0405(5) Uani 1 1 d . . .
H41 H 0.8437 0.4419 0.6387 0.061 Uiso 1 1 calc R A .
H42 H 0.7717 0.4662 0.6686 0.061 Uiso 1 1 calc R . .
H43 H 0.7428 0.4120 0.6324 0.061 Uiso 1 1 calc R . .
C39 C 0.89957(16) 0.39582(14) 0.71469(7) 0.0472(6) Uani 1 1 d . . .
H44 H 0.9494 0.4115 0.6998 0.071 Uiso 1 1 calc R A .
H45 H 0.9211 0.3592 0.7340 0.071 Uiso 1 1 calc R . .
H46 H 0.8776 0.4339 0.7303 0.071 Uiso 1 1 calc R . .
C40 C 0.86170(14) 0.31087(12) 0.65946(7) 0.0398(5) Uani 1 1 d . . .
H47 H 0.8145 0.2920 0.6389 0.060 Uiso 1 1 calc R A .
H48 H 0.8845 0.2751 0.6791 0.060 Uiso 1 1 calc R . .
H49 H 0.9115 0.3283 0.6452 0.060 Uiso 1 1 calc R . .
C41 C 0.6708(2) 0.33678(16) 0.81479(7) 0.0623(8) Uani 1 1 d . A .
H50 H 0.6524 0.3828 0.8219 0.093 Uiso 1 1 calc R . .
H51 H 0.7328 0.3283 0.8277 0.093 Uiso 1 1 calc R . .
H52 H 0.6299 0.3034 0.8251 0.093 Uiso 1 1 calc R . .
C42 C 0.71724(12) 0.36310(9) 0.48273(5) 0.0233(4) Uani 1 1 d . A .
C43 C 0.78402(12) 0.40422(9) 0.50711(5) 0.0239(4) Uani 1 1 d . A .
C44 C 0.75466(13) 0.45481(9) 0.53293(6) 0.0271(4) Uani 1 1 d . A .
H53 H 0.7992 0.4807 0.5496 0.033 Uiso 1 1 calc R . .
C45 C 0.66393(13) 0.46919(10) 0.53551(6) 0.0287(4) Uani 1 1 d . A .
C46 C 0.59977(13) 0.43106(10) 0.51049(6) 0.0281(4) Uani 1 1 d . A .
H54 H 0.5374 0.4408 0.5110 0.034 Uiso 1 1 calc R . .
C47 C 0.62430(12) 0.37899(9) 0.48466(5) 0.0242(4) Uani 1 1 d . A .
C48 C 0.88556(12) 0.39247(10) 0.50558(6) 0.0287(4) Uani 1 1 d . . .
C49 C 0.91106(14) 0.31953(11) 0.51961(9) 0.0455(6) Uani 1 1 d . A .
H55 H 0.9747 0.3111 0.5163 0.068 Uiso 1 1 calc R . .
H56 H 0.8727 0.2871 0.5026 0.068 Uiso 1 1 calc R . .
H57 H 0.9021 0.3139 0.5489 0.068 Uiso 1 1 calc R . .
C50 C 0.90827(14) 0.40351(13) 0.46109(7) 0.0417(5) Uani 1 1 d . A .
H58 H 0.8891 0.4493 0.4517 0.063 Uiso 1 1 calc R . .
H59 H 0.8765 0.3695 0.4426 0.063 Uiso 1 1 calc R . .
H60 H 0.9737 0.3988 0.4606 0.063 Uiso 1 1 calc R . .
C51 C 0.94511(13) 0.44063(11) 0.53441(7) 0.0351(4) Uani 1 1 d . A .
H61 H 0.9314 0.4879 0.5262 0.053 Uiso 1 1 calc R . .
H62 H 1.0090 0.4311 0.5322 0.053 Uiso 1 1 calc R . .
H63 H 0.9330 0.4336 0.5632 0.053 Uiso 1 1 calc R . .
C52 C 0.63703(15) 0.52538(11) 0.56366(7) 0.0392(5) Uani 1 1 d . . .
H64 H 0.6690 0.5192 0.5917 0.059 Uiso 1 1 calc R A .
H65 H 0.5716 0.5236 0.5648 0.059 Uiso 1 1 calc R . .
H66 H 0.6532 0.5696 0.5527 0.059 Uiso 1 1 calc R . .
C53 C 0.55267(12) 0.33658(9) 0.45979(6) 0.0256(4) Uani 1 1 d . . .
H67 H 0.4924 0.3521 0.4660 0.031 Uiso 1 1 calc R A .
H68 H 0.5600 0.2885 0.4689 0.031 Uiso 1 1 calc R . .
C54 C 0.54506(11) 0.28133(9) 0.38840(6) 0.0237(4) Uani 1 1 d . A .
C55 C 0.55561(11) 0.34003(9) 0.41316(5) 0.0229(3) Uani 1 1 d . A .
C56 C 0.56935(12) 0.40233(9) 0.39413(6) 0.0246(4) Uani 1 1 d . A .
H69 H 0.5755 0.4422 0.4109 0.029 Uiso 1 1 calc R . .
C57 C 0.57445(13) 0.40841(9) 0.35128(6) 0.0264(4) Uani 1 1 d . A .
C58 C 0.56882(12) 0.34821(9) 0.32801(6) 0.0262(4) Uani 1 1 d . A .
H70 H 0.5747 0.3505 0.2991 0.031 Uiso 1 1 calc R . .
C59 C 0.55486(11) 0.28460(9) 0.34587(6) 0.0238(4) Uani 1 1 d . A .
C60 C 0.58205(16) 0.47916(10) 0.33218(6) 0.0362(5) Uani 1 1 d . . .
C61 C 0.49345(19) 0.51789(11) 0.33503(8) 0.0525(6) Uani 1 1 d . B .
H71 H 0.4427 0.4922 0.3205 0.079 Uiso 1 1 calc R . .
H72 H 0.4967 0.5628 0.3221 0.079 Uiso 1 1 calc R . .
H73 H 0.4843 0.5234 0.3643 0.079 Uiso 1 1 calc R . .
C62 C 0.66187(19) 0.51797(12) 0.35624(7) 0.0519(6) Uani 1 1 d . B .
H74 H 0.6523 0.5217 0.3856 0.078 Uiso 1 1 calc R . .
H75 H 0.6658 0.5637 0.3444 0.078 Uiso 1 1 calc R . .
H76 H 0.7183 0.4932 0.3540 0.078 Uiso 1 1 calc R . .
C63 C 0.5979(2) 0.47522(12) 0.28603(7) 0.0493(6) Uani 1 1 d . B .
H77 H 0.6530 0.4490 0.2835 0.074 Uiso 1 1 calc R . .
H78 H 0.6046 0.5213 0.2752 0.074 Uiso 1 1 calc R . .
H79 H 0.5460 0.4528 0.2700 0.074 Uiso 1 1 calc R . .
C64 C 0.43826(12) 0.20094(9) 0.41324(6) 0.0246(4) Uani 1 1 d . A .
C65 C 0.41837(13) 0.13489(10) 0.42523(6) 0.0296(4) Uani 1 1 d . . .
H80 H 0.4654 0.1020 0.4293 0.036 Uiso 1 1 calc R A .
C66 C 0.33088(14) 0.11673(10) 0.43130(6) 0.0332(4) Uani 1 1 d . A .
H81 H 0.3189 0.0712 0.4390 0.040 Uiso 1 1 calc R . .
C67 C 0.26030(13) 0.16354(11) 0.42639(6) 0.0337(4) Uani 1 1 d . . .
C68 C 0.28090(13) 0.22946(11) 0.41508(7) 0.0350(4) Uani 1 1 d . A .
H82 H 0.2341 0.2627 0.4119 0.042 Uiso 1 1 calc R . .
C69 C 0.36806(13) 0.24833(10) 0.40820(6) 0.0308(4) Uani 1 1 d . . .
H83 H 0.3797 0.2937 0.4000 0.037 Uiso 1 1 calc R A .
C70 C 0.16499(15) 0.14368(14) 0.43295(8) 0.0490(6) Uani 1 1 d . A .
H84 H 0.1445 0.1062 0.4141 0.073 Uiso 1 1 calc R . .
H85 H 0.1247 0.1829 0.4271 0.073 Uiso 1 1 calc R . .
H86 H 0.1639 0.1291 0.4618 0.073 Uiso 1 1 calc R . .
C71 C 0.55269(12) 0.22144(9) 0.31868(6) 0.0273(4) Uani 1 1 d . . .
H87 H 0.5166 0.2317 0.2917 0.033 Uiso 1 1 calc R B .
H88 H 0.5211 0.1847 0.3322 0.033 Uiso 1 1 calc R . .
C72 C 0.70866(12) 0.17107(9) 0.34372(6) 0.0253(4) Uani 1 1 d . A .
C73 C 0.79133(12) 0.14121(9) 0.33378(6) 0.0283(4) Uani 1 1 d . . .
C74 C 0.74701(15) 0.16516(11) 0.25966(6) 0.0380(5) Uani 1 1 d . . .
C75 C 0.66588(14) 0.19203(10) 0.26942(6) 0.0328(4) Uani 1 1 d . A .
H89 H 0.6232 0.2089 0.2476 0.039 Uiso 1 1 calc R . .
C76 C 0.64532(13) 0.19490(9) 0.31024(6) 0.0257(4) Uani 1 1 d . A .
C77 C 0.85987(13) 0.11064(11) 0.36838(6) 0.0335(4) Uani 1 1 d . B .
C78 C 0.81445(14) 0.05436(11) 0.39163(7) 0.0371(5) Uani 1 1 d . . .
H90 H 0.7592 0.0723 0.4013 0.056 Uiso 1 1 calc R B .
H91 H 0.8562 0.0390 0.4156 0.056 Uiso 1 1 calc R . .
H92 H 0.7990 0.0159 0.3728 0.056 Uiso 1 1 calc R . .
C79 C 0.94140(15) 0.07799(13) 0.35102(8) 0.0480(6) Uani 1 1 d . . .
H93 H 0.9201 0.0422 0.3311 0.072 Uiso 1 1 calc R B .
H94 H 0.9821 0.0581 0.3739 0.072 Uiso 1 1 calc R . .
H95 H 0.9739 0.1128 0.3370 0.072 Uiso 1 1 calc R . .
C80 C 0.89758(14) 0.16631(12) 0.39939(7) 0.0394(5) Uani 1 1 d . . .
H96 H 0.9308 0.2001 0.3849 0.059 Uiso 1 1 calc R B .
H97 H 0.9385 0.1455 0.4219 0.059 Uiso 1 1 calc R . .
H98 H 0.8474 0.1886 0.4111 0.059 Uiso 1 1 calc R . .
C81 C 0.7697(2) 0.16414(16) 0.21539(7) 0.0587(7) Uani 1 1 d . B .
H99 H 0.8308 0.1457 0.2149 0.088 Uiso 1 1 calc R . .
H100 H 0.7672 0.2106 0.2042 0.088 Uiso 1 1 calc R . .
H101 H 0.7260 0.1355 0.1983 0.088 Uiso 1 1 calc R . .
C82 C 0.80719(14) 0.13962(11) 0.29210(7) 0.0361(5) Uani 1 1 d . B .
H102 H 0.8621 0.1200 0.2856 0.043 Uiso 1 1 calc R . .
C83A C 0.7662(4) 0.1249(3) 0.77184(17) 0.0618(12) Uani 0.734(6) 1 d PDU A 1
C84A C 0.7687(7) 0.0606(3) 0.7548(4) 0.0612(19) Uani 0.734(6) 1 d PDU A 1
H103 H 0.7265 0.0269 0.7610 0.073 Uiso 0.734(6) 1 calc PR A 1
C85A C 0.8318(7) 0.0454(4) 0.7290(3) 0.080(2) Uani 0.734(6) 1 d PDU A 1
H104 H 0.8340 -0.0001 0.7192 0.096 Uiso 0.734(6) 1 calc PR A 1
C86A C 0.8926(4) 0.0916(4) 0.71619(15) 0.0859(19) Uani 0.734(6) 1 d PDU A 1
H105 H 0.9328 0.0812 0.6964 0.103 Uiso 0.734(6) 1 calc PR A 1
C87A C 0.8892(4) 0.1549(4) 0.7353(2) 0.0781(19) Uani 0.734(6) 1 d PDU A 1
H106 H 0.9330 0.1879 0.7300 0.094 Uiso 0.734(6) 1 calc PR A 1
C88A C 0.8269(6) 0.1727(3) 0.7611(3) 0.073(2) Uani 0.734(6) 1 d PDU A 1
H107 H 0.8255 0.2178 0.7717 0.087 Uiso 0.734(6) 1 calc PR A 1
C89A C 0.6992(4) 0.1399(3) 0.80121(19) 0.110(2) Uani 0.734(6) 1 d PDU A 1
H108 H 0.6640 0.0988 0.8053 0.164 Uiso 0.734(6) 1 calc PR A 1
H109 H 0.6585 0.1762 0.7897 0.164 Uiso 0.734(6) 1 calc PR A 1
H110 H 0.7311 0.1545 0.8280 0.164 Uiso 0.734(6) 1 calc PR A 1
C83B C 0.8461(15) 0.0609(6) 0.7304(8) 0.061(4) Uani 0.266(6) 1 d PDU A 2
C84B C 0.8760(8) 0.1271(6) 0.7256(4) 0.044(3) Uani 0.266(6) 1 d PDU A 2
H111 H 0.9201 0.1373 0.7076 0.053 Uiso 0.266(6) 1 calc PR A 2
C85B C 0.8389(16) 0.1778(8) 0.7483(6) 0.054(4) Uani 0.266(6) 1 d PDU A 2
H112 H 0.8621 0.2228 0.7475 0.065 Uiso 0.266(6) 1 calc PR A 2
C86B C 0.7684(11) 0.1649(7) 0.7724(4) 0.065(3) Uani 0.266(6) 1 d PDU A 2
H113 H 0.7423 0.2009 0.7866 0.078 Uiso 0.266(6) 1 calc PR A 2
C87B C 0.7377(11) 0.0989(8) 0.7751(6) 0.076(4) Uani 0.266(6) 1 d PDU A 2
H114 H 0.6874 0.0894 0.7897 0.091 Uiso 0.266(6) 1 calc PR A 2
C88B C 0.781(2) 0.0459(10) 0.7562(12) 0.068(6) Uani 0.266(6) 1 d PDU A 2
H115 H 0.7661 -0.0001 0.7612 0.082 Uiso 0.266(6) 1 calc PR A 2
C89B C 0.8897(8) 0.0020(5) 0.7129(3) 0.064(3) Uani 0.266(6) 1 d PDU A 2
H116 H 0.9354 0.0180 0.6957 0.096 Uiso 0.266(6) 1 calc PR A 2
H117 H 0.8440 -0.0249 0.6957 0.096 Uiso 0.266(6) 1 calc PR A 2
H118 H 0.9188 -0.0264 0.7356 0.096 Uiso 0.266(6) 1 calc PR A 2
C90A C 0.9163(7) 0.4422(5) 0.3329(4) 0.0812(19) Uani 0.538(6) 1 d PDU B 1
C91A C 0.8533(8) 0.4156(5) 0.3021(4) 0.0778(19) Uani 0.538(6) 1 d PDU B 1
H119 H 0.8081 0.4437 0.2876 0.093 Uiso 0.538(6) 1 calc PR B 1
C92A C 0.8582(6) 0.3448(5) 0.2929(3) 0.0738(19) Uani 0.538(6) 1 d PDU B 1
H120 H 0.8189 0.3254 0.2706 0.089 Uiso 0.538(6) 1 calc PR B 1
C93A C 0.9210(7) 0.3046(4) 0.3167(3) 0.0771(19) Uani 0.538(6) 1 d PDU B 1
H121 H 0.9234 0.2571 0.3111 0.092 Uiso 0.538(6) 1 calc PR B 1
C94A C 0.9808(6) 0.3324(5) 0.3488(3) 0.090(2) Uani 0.538(6) 1 d PDU B 1
H122 H 1.0224 0.3040 0.3654 0.108 Uiso 0.538(6) 1 calc PR B 1
C95A C 0.9787(7) 0.4027(5) 0.3564(3) 0.097(2) Uani 0.538(6) 1 d PDU B 1
H123 H 1.0202 0.4227 0.3776 0.116 Uiso 0.538(6) 1 calc PR B 1
C96A C 0.9210(5) 0.5152(4) 0.3481(3) 0.106(2) Uani 0.538(6) 1 d PDU B 1
H124 H 0.9692 0.5196 0.3714 0.159 Uiso 0.538(6) 1 calc PR B 1
H125 H 0.8629 0.5280 0.3573 0.159 Uiso 0.538(6) 1 calc PR B 1
H126 H 0.9338 0.5453 0.3254 0.159 Uiso 0.538(6) 1 calc PR B 1
C90B C 0.9887(8) 0.3774(6) 0.3484(4) 0.086(2) Uani 0.462(6) 1 d PDU B 2
C91B C 0.9417(9) 0.4367(6) 0.3395(5) 0.084(2) Uani 0.462(6) 1 d PDU B 2
H127 H 0.9592 0.4778 0.3537 0.101 Uiso 0.462(6) 1 calc PR B 2
C92B C 0.8674(10) 0.4343(6) 0.3091(5) 0.083(2) Uani 0.462(6) 1 d PDU B 2
H128 H 0.8365 0.4754 0.3011 0.100 Uiso 0.462(6) 1 calc PR B 2
C93B C 0.8362(7) 0.3723(6) 0.2895(3) 0.072(2) Uani 0.462(6) 1 d PDU B 2
H129 H 0.7827 0.3705 0.2702 0.086 Uiso 0.462(6) 1 calc PR B 2
C94B C 0.8861(7) 0.3166(5) 0.2996(3) 0.076(2) Uani 0.462(6) 1 d PDU B 2
H130 H 0.8685 0.2747 0.2864 0.092 Uiso 0.462(6) 1 calc PR B 2
C95B C 0.9627(7) 0.3179(5) 0.3287(4) 0.077(2) Uani 0.462(6) 1 d PDU B 2
H131 H 0.9969 0.2775 0.3348 0.092 Uiso 0.462(6) 1 calc PR B 2
C96B C 1.0712(7) 0.3818(7) 0.3782(3) 0.140(3) Uani 0.462(6) 1 d PDU B 2
H132 H 1.0784 0.4284 0.3889 0.211 Uiso 0.462(6) 1 calc PR B 2
H133 H 1.1238 0.3696 0.3642 0.211 Uiso 0.462(6) 1 calc PR B 2
H134 H 1.0665 0.3503 0.4013 0.211 Uiso 0.462(6) 1 calc PR B 2
C100 C 0.6540(12) 0.2725(10) 0.1347(7) 0.041(2) Uani 0.59(4) 1 d PDU C 1
C101 C 0.7361(11) 0.3036(8) 0.1315(7) 0.051(3) Uani 0.59(4) 1 d PDU C 1
H135 H 0.7746 0.2856 0.1128 0.062 Uiso 0.59(4) 1 calc PR C 1
C102 C 0.7636(9) 0.3605(7) 0.1550(6) 0.050(2) Uani 0.59(4) 1 d PDU C 1
H136 H 0.8200 0.3815 0.1521 0.060 Uiso 0.59(4) 1 calc PR C 1
C103 C 0.7078(13) 0.3867(9) 0.1829(6) 0.052(3) Uani 0.59(4) 1 d PDU C 1
H137 H 0.7245 0.4266 0.1986 0.063 Uiso 0.59(4) 1 calc PR C 1
C104 C 0.6272(10) 0.3530(9) 0.1872(6) 0.048(2) Uani 0.59(4) 1 d PDU C 1
H138 H 0.5911 0.3684 0.2076 0.057 Uiso 0.59(4) 1 calc PR C 1
C105 C 0.5979(12) 0.2973(9) 0.1625(5) 0.053(3) Uani 0.59(4) 1 d PDU C 1
H139 H 0.5408 0.2768 0.1646 0.064 Uiso 0.59(4) 1 calc PR C 1
C106 C 0.6194(7) 0.2122(6) 0.1086(4) 0.057(2) Uani 0.59(4) 1 d PDU C 1
H140 H 0.6634 0.2001 0.0896 0.086 Uiso 0.59(4) 1 calc PR C 1
H141 H 0.5615 0.2239 0.0924 0.086 Uiso 0.59(4) 1 calc PR C 1
H142 H 0.6109 0.1734 0.1268 0.086 Uiso 0.59(4) 1 calc PR C 1
C110 C 0.645(2) 0.2645(17) 0.1338(11) 0.051(4) Uani 0.41(4) 1 d PU C 2
C111 C 0.7272(18) 0.2950(15) 0.1251(9) 0.055(4) Uani 0.41(4) 1 d PU C 2
H143 H 0.7606 0.2740 0.1053 0.066 Uiso 0.41(4) 1 calc PR C 2
C112 C 0.7587(16) 0.3516(15) 0.1436(8) 0.062(4) Uani 0.41(4) 1 d PU C 2
H144 H 0.8128 0.3709 0.1359 0.075 Uiso 0.41(4) 1 calc PR C 2
C113 C 0.717(2) 0.3831(15) 0.1730(9) 0.056(4) Uani 0.41(4) 1 d PU C 2
H145 H 0.7445 0.4210 0.1876 0.068 Uiso 0.41(4) 1 calc PR C 2
C114 C 0.637(2) 0.3614(17) 0.1817(10) 0.066(5) Uani 0.41(4) 1 d PU C 2
H146 H 0.6027 0.3867 0.1995 0.080 Uiso 0.41(4) 1 calc PR C 2
C115 C 0.6043(19) 0.3007(14) 0.1642(7) 0.054(4) Uani 0.41(4) 1 d PU C 2
H147 H 0.5511 0.2822 0.1733 0.065 Uiso 0.41(4) 1 calc PR C 2
C116 C 0.6184(16) 0.1956(14) 0.1136(7) 0.093(6) Uani 0.41(4) 1 d PU C 2
H148 H 0.6626 0.1827 0.0948 0.140 Uiso 0.41(4) 1 calc PR C 2
H149 H 0.5582 0.1992 0.0977 0.140 Uiso 0.41(4) 1 calc PR C 2
H150 H 0.6174 0.1609 0.1353 0.140 Uiso 0.41(4) 1 calc PR C 2

loop_
_atom_site_aniso_label
_atom_site_aniso_U_11
_atom_site_aniso_U_22
_atom_site_aniso_U_33
_atom_site_aniso_U_23
_atom_site_aniso_U_13
_atom_site_aniso_U_12
K1 0.0268(2) 0.0316(2) 0.0283(2) 0.00094(16) -0.00014(16) 0.00206(16)
K2 0.0309(2) 0.0275(2) 0.02280(19) 0.00253(15) 0.00352(16) -0.00199(15)
O1 0.0279(7) 0.0244(6) 0.0287(7) -0.0051(5) 0.0000(5) 0.0013(5)
O2 0.0284(7) 0.0314(7) 0.0212(6) -0.0024(5) 0.0018(5) -0.0025(5)
N1 0.0240(7) 0.0219(7) 0.0275(8) 0.0032(6) -0.0029(6) -0.0018(6)
K3 0.0258(2) 0.0321(2) 0.0310(2) 0.00168(16) 0.00504(16) -0.00227(16)
K4 0.0365(2) 0.0269(2) 0.0260(2) 0.00435(16) 0.00378(17) -0.00083(16)
O3 0.0244(6) 0.0240(6) 0.0334(7) -0.0025(5) 0.0048(5) 0.0016(5)
O4 0.0263(6) 0.0293(7) 0.0250(6) 0.0013(5) 0.0035(5) 0.0036(5)
N2 0.0227(7) 0.0222(7) 0.0338(9) 0.0033(6) 0.0058(6) 0.0022(6)
C1 0.0257(9) 0.0207(8) 0.0202(8) 0.0033(6) 0.0004(7) -0.0001(7)
C2 0.0255(9) 0.0221(8) 0.0219(8) 0.0021(7) 0.0009(7) 0.0011(7)
C3 0.0311(9) 0.0232(9) 0.0234(9) 0.0010(7) 0.0020(7) 0.0026(7)
C4 0.0345(10) 0.0230(9) 0.0223(9) 0.0007(7) 0.0002(7) -0.0034(7)
C5 0.0281(9) 0.0274(9) 0.0224(9) 0.0033(7) -0.0025(7) -0.0041(7)
C6 0.0260(9) 0.0247(9) 0.0203(8) 0.0052(7) 0.0020(7) -0.0003(7)
C7 0.0256(9) 0.0263(9) 0.0329(10) -0.0043(8) -0.0010(8) 0.0033(7)
C8 0.0289(11) 0.0309(11) 0.0799(18) -0.0041(11) 0.0033(11) -0.0014(8)
C9 0.0281(10) 0.0351(11) 0.0443(12) -0.0046(9) 0.0012(9) 0.0053(8)
C10 0.0349(11) 0.0609(15) 0.0322(11) -0.0057(10) -0.0078(9) 0.0136(10)
C11 0.0438(12) 0.0303(10) 0.0321(10) -0.0067(8) -0.0004(9) -0.0039(9)
C12 0.0238(9) 0.0294(9) 0.0225(9) 0.0035(7) -0.0016(7) -0.0002(7)
C13 0.0197(8) 0.0248(9) 0.0269(9) 0.0037(7) -0.0007(7) -0.0004(7)
C14 0.0187(8) 0.0278(9) 0.0243(9) 0.0012(7) -0.0015(7) -0.0006(7)
C15 0.0212(8) 0.0253(9) 0.0255(9) 0.0004(7) -0.0011(7) 0.0011(7)
C16 0.0208(8) 0.0264(9) 0.0276(9) 0.0053(7) 0.0000(7) 0.0011(7)
C17 0.0243(9) 0.0316(10) 0.0244(9) 0.0028(7) 0.0036(7) 0.0010(7)
C18 0.0201(8) 0.0246(9) 0.0296(9) 0.0010(7) 0.0019(7) 0.0002(7)
C19 0.0303(9) 0.0256(9) 0.0318(10) 0.0085(8) 0.0020(8) 0.0048(7)
C20 0.0351(11) 0.0277(10) 0.0519(13) 0.0126(9) 0.0011(10) -0.0025(8)
C21 0.0351(11) 0.0361(11) 0.0371(11) 0.0070(9) 0.0000(9) 0.0093(9)
C22 0.0465(12) 0.0396(12) 0.0352(11) 0.0160(9) 0.0106(10) 0.0089(9)
C23 0.0219(8) 0.0261(9) 0.0216(8) 0.0032(7) 0.0039(7) 0.0017(7)
C24 0.0255(9) 0.0237(9) 0.0361(10) 0.0009(8) 0.0001(8) 0.0006(7)
C25 0.0238(9) 0.0341(10) 0.0374(11) -0.0021(8) -0.0012(8) -0.0003(8)
C26 0.0240(9) 0.0376(11) 0.0343(10) 0.0057(8) 0.0025(8) 0.0068(8)
C27 0.0337(10) 0.0263(9) 0.0367(11) 0.0048(8) 0.0057(8) 0.0067(8)
C28 0.0302(9) 0.0229(9) 0.0294(9) -0.0002(7) 0.0031(8) -0.0005(7)
C29 0.0319(11) 0.0506(14) 0.0608(16) 0.0107(12) -0.0067(11) 0.0105(10)
C30 0.0285(9) 0.0278(9) 0.0325(10) -0.0014(8) 0.0067(8) 0.0021(7)
C31 0.0306(9) 0.0232(8) 0.0210(8) -0.0015(7) 0.0020(7) 0.0031(7)
C32 0.0322(10) 0.0285(9) 0.0251(9) -0.0027(7) 0.0010(8) 0.0000(7)
C33 0.0428(12) 0.0383(11) 0.0249(10) -0.0043(8) -0.0036(9) -0.0019(9)
C34 0.0515(13) 0.0459(13) 0.0255(10) -0.0027(9) 0.0058(9) -0.0028(10)
C35 0.0457(12) 0.0366(11) 0.0286(10) 0.0001(8) 0.0131(9) -0.0004(9)
C36 0.0325(10) 0.0242(9) 0.0276(9) -0.0014(7) 0.0050(8) 0.0017(7)
C37 0.0312(10) 0.0394(11) 0.0276(10) -0.0057(8) -0.0004(8) -0.0063(8)
C38 0.0462(12) 0.0392(12) 0.0355(11) -0.0013(9) 0.0021(10) -0.0129(10)
C39 0.0395(12) 0.0644(16) 0.0360(12) -0.0097(11) -0.0032(10) -0.0129(11)
C40 0.0303(10) 0.0531(13) 0.0359(11) -0.0045(10) 0.0035(9) -0.0002(9)
C41 0.0755(19) 0.086(2) 0.0259(12) -0.0079(12) 0.0091(12) -0.0160(16)
C42 0.0254(9) 0.0232(8) 0.0219(8) 0.0051(7) 0.0053(7) -0.0005(7)
C43 0.0241(9) 0.0238(8) 0.0240(9) 0.0038(7) 0.0043(7) -0.0009(7)
C44 0.0302(9) 0.0263(9) 0.0250(9) 0.0018(7) 0.0043(7) 0.0003(7)
C45 0.0322(10) 0.0291(9) 0.0256(9) 0.0022(7) 0.0068(8) 0.0045(8)
C46 0.0259(9) 0.0342(10) 0.0255(9) 0.0037(8) 0.0081(7) 0.0058(7)
C47 0.0233(8) 0.0278(9) 0.0219(8) 0.0051(7) 0.0042(7) 0.0014(7)
C48 0.0227(9) 0.0283(9) 0.0352(10) -0.0011(8) 0.0043(8) -0.0019(7)
C49 0.0262(10) 0.0336(11) 0.0732(17) 0.0029(11) -0.0073(10) 0.0049(8)
C50 0.0288(10) 0.0581(14) 0.0402(12) -0.0085(10) 0.0114(9) -0.0108(10)
C51 0.0269(10) 0.0386(11) 0.0396(11) -0.0036(9) 0.0028(8) -0.0043(8)
C52 0.0403(11) 0.0426(12) 0.0350(11) -0.0093(9) 0.0058(9) 0.0098(9)
C53 0.0221(8) 0.0292(9) 0.0264(9) 0.0033(7) 0.0063(7) 0.0019(7)
C54 0.0171(8) 0.0239(9) 0.0300(9) 0.0038(7) 0.0027(7) 0.0015(6)
C55 0.0175(8) 0.0269(9) 0.0243(9) 0.0024(7) 0.0034(7) 0.0021(6)
C56 0.0242(9) 0.0241(9) 0.0254(9) 0.0001(7) 0.0027(7) 0.0005(7)
C57 0.0295(9) 0.0240(9) 0.0254(9) 0.0019(7) 0.0022(7) -0.0008(7)
C58 0.0283(9) 0.0267(9) 0.0230(9) 0.0019(7) 0.0012(7) 0.0008(7)
C59 0.0201(8) 0.0238(9) 0.0268(9) 0.0004(7) -0.0006(7) 0.0024(6)
C60 0.0569(13) 0.0259(10) 0.0256(10) 0.0037(8) 0.0037(9) -0.0064(9)
C61 0.0794(18) 0.0289(11) 0.0480(14) 0.0095(10) 0.0028(13) 0.0149(11)
C62 0.0809(18) 0.0410(13) 0.0345(12) -0.0006(10) 0.0095(12) -0.0286(12)
C63 0.0851(19) 0.0343(11) 0.0286(11) 0.0053(9) 0.0073(11) -0.0164(12)
C64 0.0244(9) 0.0265(9) 0.0230(8) 0.0008(7) 0.0030(7) -0.0027(7)
C65 0.0317(10) 0.0272(9) 0.0296(10) 0.0045(7) 0.0027(8) -0.0006(7)
C66 0.0354(10) 0.0339(10) 0.0302(10) 0.0054(8) 0.0037(8) -0.0095(8)
C67 0.0280(10) 0.0441(12) 0.0290(10) 0.0004(8) 0.0031(8) -0.0091(8)
C68 0.0243(9) 0.0388(11) 0.0418(12) 0.0007(9) 0.0041(8) 0.0012(8)
C69 0.0256(9) 0.0283(10) 0.0386(11) 0.0026(8) 0.0044(8) 0.0006(7)
C70 0.0321(11) 0.0635(16) 0.0524(14) 0.0036(12) 0.0097(10) -0.0157(11)
C71 0.0269(9) 0.0248(9) 0.0285(9) 0.0008(7) -0.0028(7) 0.0021(7)
C72 0.0278(9) 0.0213(8) 0.0267(9) -0.0001(7) 0.0033(7) -0.0007(7)
C73 0.0265(9) 0.0275(9) 0.0313(10) 0.0002(8) 0.0046(8) 0.0028(7)
C74 0.0472(12) 0.0384(11) 0.0294(10) -0.0024(9) 0.0084(9) 0.0075(9)
C75 0.0399(11) 0.0296(10) 0.0279(10) -0.0017(8) -0.0005(8) 0.0056(8)
C76 0.0289(9) 0.0201(8) 0.0279(9) -0.0016(7) 0.0028(7) 0.0007(7)
C77 0.0253(9) 0.0385(11) 0.0367(11) 0.0019(9) 0.0034(8) 0.0047(8)
C78 0.0313(10) 0.0351(11) 0.0443(12) 0.0078(9) 0.0026(9) 0.0091(8)
C79 0.0320(11) 0.0598(15) 0.0527(14) 0.0056(12) 0.0074(10) 0.0159(10)
C80 0.0270(10) 0.0471(12) 0.0432(12) 0.0031(10) 0.0002(9) -0.0011(9)
C81 0.0664(17) 0.0787(19) 0.0328(12) -0.0018(12) 0.0139(12) 0.0247(15)
C82 0.0360(11) 0.0382(11) 0.0355(11) -0.0017(9) 0.0096(9) 0.0080(9)
C83A 0.068(3) 0.059(3) 0.058(3) 0.012(3) 0.003(2) -0.003(3)
C84A 0.058(4) 0.071(4) 0.055(3) 0.001(3) 0.006(3) -0.021(3)
C85A 0.074(4) 0.102(5) 0.062(4) -0.019(4) 0.003(3) -0.011(3)
C86A 0.051(3) 0.169(6) 0.035(2) 0.006(3) -0.0035(19) -0.010(4)
C87A 0.051(3) 0.113(5) 0.063(4) 0.040(3) -0.021(3) -0.021(3)
C88A 0.067(4) 0.054(3) 0.094(7) 0.017(3) -0.007(4) -0.010(3)
C89A 0.106(4) 0.130(5) 0.099(4) -0.015(4) 0.037(3) 0.026(4)
C83B 0.061(9) 0.056(6) 0.066(10) 0.013(6) 0.005(8) 0.017(6)
C84B 0.027(5) 0.061(6) 0.039(6) -0.016(5) -0.021(4) -0.004(5)
C85B 0.060(10) 0.050(6) 0.051(9) 0.011(6) 0.001(6) 0.008(6)
C86B 0.080(9) 0.058(6) 0.058(7) 0.013(6) 0.013(6) 0.014(7)
C87B 0.078(10) 0.067(9) 0.085(9) 0.008(8) 0.025(7) -0.005(7)
C88B 0.081(12) 0.062(7) 0.063(11) -0.004(8) 0.016(9) -0.011(8)
C89B 0.080(8) 0.060(6) 0.051(6) -0.008(5) 0.005(5) -0.006(5)
C90A 0.070(4) 0.080(3) 0.101(4) 0.001(3) 0.039(3) -0.016(3)
C91A 0.076(4) 0.072(4) 0.091(4) 0.015(4) 0.032(3) 0.000(4)
C92A 0.082(4) 0.066(5) 0.083(4) 0.017(4) 0.048(3) 0.017(3)
C93A 0.082(5) 0.075(4) 0.083(5) 0.019(3) 0.046(4) 0.005(3)
C94A 0.089(4) 0.093(4) 0.096(5) 0.021(4) 0.043(3) -0.002(4)
C95A 0.087(4) 0.113(4) 0.095(4) 0.012(4) 0.032(3) -0.008(4)
C96A 0.093(5) 0.095(4) 0.135(5) -0.006(4) 0.035(4) -0.024(4)
C90B 0.077(4) 0.101(5) 0.080(4) 0.012(4) 0.018(3) 0.006(4)
C91B 0.086(5) 0.078(4) 0.095(4) 0.000(4) 0.035(4) 0.002(4)
C92B 0.087(5) 0.077(4) 0.090(5) 0.006(4) 0.028(4) 0.005(4)
C93B 0.071(4) 0.077(5) 0.071(4) 0.005(4) 0.025(3) 0.003(4)
C94B 0.087(5) 0.066(4) 0.081(5) 0.011(4) 0.034(4) 0.001(4)
C95B 0.085(5) 0.071(4) 0.079(5) 0.022(4) 0.031(4) 0.016(4)
C96B 0.117(6) 0.195(7) 0.106(6) 0.005(6) 0.000(5) 0.003(5)
C100 0.039(6) 0.045(4) 0.037(4) -0.001(3) 0.002(4) -0.002(3)
C101 0.042(5) 0.056(4) 0.058(8) -0.002(4) 0.013(5) 0.004(3)
C102 0.038(3) 0.059(4) 0.052(7) 0.002(4) 0.003(4) -0.009(3)
C103 0.050(5) 0.055(4) 0.051(7) -0.010(5) -0.001(4) 0.000(3)
C104 0.038(4) 0.064(5) 0.042(4) -0.001(4) 0.009(3) 0.001(3)
C105 0.025(4) 0.075(6) 0.061(7) -0.007(5) 0.006(4) -0.006(4)
C106 0.059(4) 0.041(4) 0.068(6) -0.002(4) -0.004(3) 0.002(3)
C110 0.033(5) 0.067(9) 0.050(7) 0.018(6) -0.005(5) -0.008(5)
C111 0.045(6) 0.087(10) 0.035(5) 0.005(6) 0.009(5) -0.005(5)
C112 0.049(5) 0.090(9) 0.046(9) 0.005(6) 0.000(5) -0.020(5)
C113 0.055(7) 0.061(8) 0.052(10) 0.010(5) 0.001(6) -0.010(6)
C114 0.061(8) 0.080(8) 0.058(9) 0.003(7) 0.008(6) -0.004(6)
C115 0.037(8) 0.083(8) 0.043(7) 0.020(6) 0.006(5) -0.012(6)
C116 0.141(13) 0.072(10) 0.056(6) 0.008(7) -0.032(7) -0.024(8)

loop_
_atom_type_symbol
_atom_type_description
_atom_type_scat_dispersion_real
_atom_type_scat_dispersion_imag
_atom_type_scat_source
C C 0.0033 0.0016 'International Tables Vol C Tables 4.2.6.8 and 6.1.1.4'
H H 0.0000 0.0000 'International Tables Vol C Tables 4.2.6.8 and 6.1.1.4'
N N 0.0061 0.0033 'International Tables Vol C Tables 4.2.6.8 and 6.1.1.4'
O O 0.0106 0.0060 'International Tables Vol C Tables 4.2.6.8 and 6.1.1.4'
K K 0.2009 0.2494 'International Tables Vol C Tables 4.2.6.8 and 6.1.1.4'

loop_
_geom_angle_atom_site_label_1
_geom_angle_atom_site_label_2
_geom_angle_atom_site_label_3
_geom_angle
O1 K1 O2 83.74(4)
O1 K1 C31 108.93(5)
O2 K1 C31 25.66(4)
O1 K1 C18 100.65(5)
O2 K1 C18 62.25(4)
C31 K1 C18 63.20(5)
O1 K1 C17 112.74(5)
O2 K1 C17 87.26(4)
C31 K1 C17 82.20(5)
C18 K1 C17 26.07(5)
O1 K1 C13 74.59(4)
O2 K1 C13 59.35(4)
C31 K1 C13 72.46(5)
C18 K1 C13 26.07(5)
C17 K1 C13 45.06(5)
O1 K1 C14 60.94(4)
O2 K1 C14 80.86(4)
C31 K1 C14 97.36(5)
C18 K1 C14 45.42(5)
C17 K1 C14 51.82(5)
C13 K1 C14 25.30(4)
O1 K1 C84B 119.2(2)
O2 K1 C84B 125.2(2)
C31 K1 C84B 106.3(2)
C18 K1 C84B 139.5(2)
C17 K1 C84B 119.9(2)
C13 K1 C84B 164.8(2)
C14 K1 C84B 153.8(2)
O1 K1 C15 74.40(4)
O2 K1 C15 102.80(4)
C31 K1 C15 113.64(5)
C18 K1 C15 51.72(5)
C17 K1 C15 43.42(5)
C13 K1 C15 43.57(4)
C14 K1 C15 24.47(4)
C84B K1 C15 130.2(2)
O1 K1 C16 98.79(4)
O2 K1 C16 106.44(4)
C31 K1 C16 106.30(5)
C18 K1 C16 44.90(5)
C17 K1 C16 24.80(5)
C13 K1 C16 51.46(4)
C14 K1 C16 43.74(4)
C84B K1 C16 116.5(2)
C15 K1 C16 24.39(4)
O1 K1 C85B 137.8(3)
O2 K1 C85B 106.0(3)
C31 K1 C85B 83.8(3)
C18 K1 C85B 120.4(3)
C17 K1 C85B 108.7(3)
C13 K1 C85B 145.8(3)
C14 K1 C85B 159.7(3)
C84B K1 C85B 24.2(2)
C15 K1 C85B 138.3(3)
C16 K1 C85B 116.4(3)
O1 K1 C36 123.68(4)
O2 K1 C36 42.93(4)
C31 K1 C36 24.23(5)
C18 K1 C36 45.97(5)
C17 K1 C36 59.67(5)
C13 K1 C36 64.11(5)
C14 K1 C36 88.74(5)
C84B K1 C36 108.3(2)
C15 K1 C36 97.42(5)
C16 K1 C36 84.41(5)
C85B K1 C36 84.1(3)
O2 K2 O1 89.34(4)
O2 K2 N1 59.03(4)
O1 K2 N1 87.12(4)
O2 K2 C42 152.05(5)
O1 K2 C42 118.60(5)
N1 K2 C42 117.92(5)
O2 K2 C47 132.04(5)
O1 K2 C47 129.69(5)
N1 K2 C47 92.14(4)
C42 K2 C47 27.06(5)
O2 K2 C43 133.54(5)
O1 K2 C43 128.01(5)
N1 K2 C43 136.02(5)
C42 K2 C43 27.11(5)
C47 K2 C43 46.34(5)
O2 K2 C44 109.94(4)
O1 K2 C44 150.09(5)
N1 K2 C44 122.21(5)
C42 K2 C44 45.37(5)
C47 K2 C44 51.18(5)
C43 K2 C44 24.94(4)
O2 K2 C46 108.82(4)
O1 K2 C46 152.27(5)
N1 K2 C46 84.83(4)
C42 K2 C46 45.50(5)
C47 K2 C46 24.87(5)
C43 K2 C46 51.55(5)
C44 K2 C46 42.09(5)
O2 K2 C45 99.45(4)
O1 K2 C45 171.11(4)
N1 K2 C45 98.43(4)
C42 K2 C45 52.62(5)
C47 K2 C45 43.62(5)
C43 K2 C45 43.85(4)
C44 K2 C45 23.79(4)
C46 K2 C45 23.81(5)
O2 K2 K1 47.22(3)
O1 K2 K1 42.32(3)
N1 K2 K1 70.64(3)
C42 K2 K1 160.61(4)
C47 K2 K1 159.99(4)
C43 K2 K1 152.79(4)
C44 K2 K1 147.24(4)
C46 K2 K1 152.17(3)
C45 K2 K1 146.29(3)
O2 K2 K4 146.66(3)
O1 K2 K4 61.94(3)
N1 K2 K4 100.33(3)
C42 K2 K4 58.98(4)
C47 K2 K4 68.81(3)
C43 K2 K4 79.75(3)
C44 K2 K4 103.25(3)
C46 K2 K4 93.51(3)
C45 K2 K4 109.99(3)
K1 K2 K4 103.416(13)
O2 K2 H1 43.9(5)
O1 K2 H1 96.8(5)
N1 K2 H1 18.4(5)
C42 K2 H1 124.9(5)
C47 K2 H1 97.8(5)
C43 K2 H1 133.6(5)
C44 K2 H1 113.0(5)
C46 K2 H1 83.5(5)
C45 K2 H1 90.5(5)
K1 K2 H1 69.1(5)
K4 K2 H1 118.7(5)
C1 O1 K1 127.77(11)
C1 O1 K2 130.36(11)
K1 O1 K2 94.78(4)
C31 O2 K2 164.29(12)
C31 O2 K1 86.01(10)
K2 O2 K1 91.75(4)
C23 N1 C13 119.22(14)
C23 N1 K2 127.52(11)
C13 N1 K2 107.43(10)
C23 N1 H1 115.1(14)
C13 N1 H1 107.1(14)
K2 N1 H1 68.3(14)
O3 K3 O4 85.41(4)
O3 K3 C72 110.95(5)
O4 K3 C72 25.86(4)
O3 K3 C59 100.61(5)
O4 K3 C59 63.11(4)
C72 K3 C59 63.58(5)
O3 K3 C58 112.10(5)
O4 K3 C58 88.17(4)
C72 K3 C58 82.46(5)
C59 K3 C58 26.21(5)
O3 K3 C54 74.62(4)
O4 K3 C54 60.27(4)
C72 K3 C54 72.96(5)
C59 K3 C54 26.01(5)
C58 K3 C54 45.18(5)
O3 K3 C55 60.46(4)
O4 K3 C55 81.61(4)
C72 K3 C55 97.72(5)
C59 K3 C55 45.15(5)
C58 K3 C55 51.74(5)
C54 K3 C55 25.12(4)
O3 K3 C57 97.60(4)
O4 K3 C57 107.57(4)
C72 K3 C57 106.73(5)
C59 K3 C57 45.11(4)
C58 K3 C57 24.89(5)
C54 K3 C57 51.69(4)
C55 K3 C57 43.83(4)
O3 K3 C56 73.24(4)
O4 K3 C56 103.57(4)
C72 K3 C56 113.91(5)
C59 K3 C56 51.51(5)
C58 K3 C56 43.31(5)
C54 K3 C56 43.43(4)
C55 K3 C56 24.41(4)
C57 K3 C56 24.40(4)
O3 K3 C93A 137.83(19)
O4 K3 C93A 104.18(15)
C72 K3 C93A 82.28(16)
C59 K3 C93A 120.54(19)
C58 K3 C93A 109.20(19)
C54 K3 C93A 145.69(19)
C55 K3 C93A 160.42(18)
C57 K3 C93A 117.29(17)
C56 K3 C93A 139.48(16)
O3 K3 C76 124.82(4)
O4 K3 C76 43.09(4)
C72 K3 C76 24.21(4)
C59 K3 C76 45.97(5)
C58 K3 C76 59.72(5)
C54 K3 C76 64.04(5)
C55 K3 C76 88.48(5)
C57 K3 C76 84.56(4)
C56 K3 C76 97.22(4)
C93A K3 C76 83.68(18)
O3 K3 C92A 154.42(15)
O4 K3 C92A 112.36(15)
C72 K3 C92A 86.87(15)
C59 K3 C92A 103.84(16)
C58 K3 C92A 87.62(16)
C54 K3 C92A 129.72(16)
C55 K3 C92A 137.55(16)
C57 K3 C92A 94.35(16)
C56 K3 C92A 117.25(16)
C93A K3 C92A 23.01(15)
C76 K3 C92A 78.71(15)
O4 K4 O3 89.66(4)
O4 K4 C6 139.47(5)
O3 K4 C6 123.82(5)
O4 K4 N2 57.65(4)
O3 K4 N2 83.79(4)
C6 K4 N2 100.22(5)
O4 K4 C1 158.50(5)
O3 K4 C1 111.68(4)
C6 K4 C1 26.72(4)
N2 K4 C1 124.93(5)
O4 K4 C5 115.53(5)
O3 K4 C5 148.51(5)
C6 K4 C5 25.76(5)
N2 K4 C5 93.81(4)
C1 K4 C5 45.79(5)
O4 K4 C2 138.74(4)
O3 K4 C2 121.15(4)
C6 K4 C2 44.56(4)
N2 K4 C2 143.48(4)
C1 K4 C2 25.30(4)
C5 K4 C2 50.60(4)
O4 K4 C4 106.55(4)
O3 K4 C4 163.23(4)
C6 K4 C4 44.02(5)
N2 K4 C4 108.31(4)
C1 K4 C4 51.98(4)
C5 K4 C4 24.05(5)
C2 K4 C4 42.72(4)
O4 K4 C3 116.98(4)
O3 K4 C3 142.75(4)
C6 K4 C3 49.93(5)
N2 K4 C3 131.79(4)
C1 K4 C3 43.24(4)
C5 K4 C3 41.65(5)
C2 K4 C3 23.62(4)
C4 K4 C3 23.49(4)
O4 K4 K3 47.01(3)
O3 K4 K3 43.43(3)
C6 K4 K3 163.07(4)
N2 K4 K3 69.88(3)
C1 K4 K3 153.16(3)
C5 K4 K3 160.54(4)
C2 K4 K3 146.63(3)
C4 K4 K3 151.17(3)
C3 K4 K3 146.66(3)
O4 K4 K2 144.10(3)
O3 K4 K2 57.25(3)
C6 K4 K2 67.18(4)
N2 K4 K2 101.32(3)
C1 K4 K2 56.93(3)
C5 K4 K2 92.87(3)
C2 K4 K2 76.11(3)
C4 K4 K2 107.86(3)
C3 K4 K2 98.78(3)
K3 K4 K2 100.543(13)
O4 K4 H2 45.3(5)
O3 K4 H2 94.4(5)
C6 K4 H2 104.4(5)
N2 K4 H2 16.3(5)
C1 K4 H2 131.0(5)
C5 K4 H2 91.2(4)
C2 K4 H2 141.3(4)
C4 K4 H2 100.1(5)
C3 K4 H2 122.8(5)
K3 K4 H2 70.1(4)
K2 K4 H2 117.5(5)
C42 O3 K3 126.77(11)
C42 O3 K4 134.96(11)
K3 O3 K4 92.44(4)
C72 O4 K4 161.99(11)
C72 O4 K3 88.22(10)
K4 O4 K3 91.00(4)
C64 N2 C54 118.86(15)
C64 N2 K4 129.34(11)
C54 N2 K4 105.76(10)
C64 N2 H2 114.4(15)
C54 N2 H2 111.3(15)
K4 N2 H2 64.8(15)
O1 C1 C6 119.77(16)
O1 C1 C2 123.15(16)
C6 C1 C2 117.07(16)
O1 C1 K4 108.14(10)
C6 C1 K4 73.16(9)
C2 C1 K4 86.51(10)
C3 C2 C1 118.57(16)
C3 C2 C7 120.44(16)
C1 C2 C7 120.97(15)
C3 C2 K4 81.16(10)
C1 C2 K4 68.19(9)
C7 C2 K4 122.23(11)
C4 C3 C2 124.31(17)
C4 C3 K4 76.63(10)
C2 C3 K4 75.22(10)
C4 C3 H3 117.8
C2 C3 H3 117.8
K4 C3 H3 121.4
C5 C4 C3 116.79(17)
C5 C4 C11 122.33(17)
C3 C4 C11 120.77(17)
C5 C4 K4 69.40(10)
C3 C4 K4 79.89(10)
C11 C4 K4 123.39(12)
C4 C5 C6 122.17(17)
C4 C5 K4 86.55(11)
C6 C5 K4 71.26(10)
C4 C5 H4 118.9
C6 C5 H4 118.9
K4 C5 H4 113.2
C5 C6 C1 121.02(16)
C5 C6 C12 120.15(16)
C1 C6 C12 118.72(16)
C5 C6 K4 82.98(10)
C1 C6 K4 80.12(10)
C12 C6 K4 103.94(10)
C8 C7 C9 106.74(17)
C8 C7 C10 109.36(18)
C9 C7 C10 107.59(16)
C8 C7 C2 111.14(16)
C9 C7 C2 112.90(15)
C10 C7 C2 108.99(16)
C7 C8 H5 109.5
C7 C8 H6 109.5
H5 C8 H6 109.5
C7 C8 H7 109.5
H5 C8 H7 109.5
H6 C8 H7 109.5
C7 C9 H8 109.5
C7 C9 H9 109.5
H8 C9 H9 109.5
C7 C9 H10 109.5
H8 C9 H10 109.5
H9 C9 H10 109.5
C7 C10 H11 109.5
C7 C10 H12 109.5
H11 C10 H12 109.5
C7 C10 H13 109.5
H11 C10 H13 109.5
H12 C10 H13 109.5
C4 C11 H14 109.5
C4 C11 H15 109.5
H14 C11 H15 109.5
C4 C11 H16 109.5
H14 C11 H16 109.5
H15 C11 H16 109.5
C6 C12 C14 115.04(14)
C6 C12 H17 108.5
C14 C12 H17 108.5
C6 C12 H18 108.5
C14 C12 H18 108.5
H17 C12 H18 107.5
C18 C13 C14 120.20(16)
C18 C13 N1 119.78(16)
C14 C13 N1 119.91(16)
C18 C13 K1 72.32(10)
C14 C13 K1 80.78(10)
N1 C13 K1 114.53(10)
C15 C14 C13 118.57(16)
C15 C14 C12 120.20(16)
C13 C14 C12 121.23(16)
C15 C14 K1 80.09(10)
C13 C14 K1 73.92(10)
C12 C14 K1 116.34(11)
C14 C15 C16 122.63(17)
C14 C15 K1 75.44(10)
C16 C15 K1 78.37(10)
C14 C15 H19 118.7
C16 C15 H19 118.7
K1 C15 H19 118.1
C17 C16 C15 116.96(16)
C17 C16 C19 123.09(17)
C15 C16 C19 119.88(16)
C17 C16 K1 69.60(10)
C15 C16 K1 77.24(10)
C19 C16 K1 125.61(11)
C18 C17 C16 122.39(17)
C18 C17 K1 73.93(10)
C16 C17 K1 85.61(11)
C18 C17 H20 118.8
C16 C17 H20 118.8
K1 C17 H20 111.5
C17 C18 C13 118.79(17)
C17 C18 C30 118.65(17)
C13 C18 C30 122.55(16)
C17 C18 K1 80.00(10)
C13 C18 K1 81.61(10)
C30 C18 K1 107.76(11)
C20 C19 C22 108.06(17)
C20 C19 C16 108.70(15)
C22 C19 C16 111.80(16)
C20 C19 C21 109.21(17)
C22 C19 C21 109.15(16)
C16 C19 C21 109.87(16)
C19 C20 H21 109.5
C19 C20 H22 109.5
H21 C20 H22 109.5
C19 C20 H23 109.5
H21 C20 H23 109.5
H22 C20 H23 109.5
C19 C21 H24 109.5
C19 C21 H25 109.5
H24 C21 H25 109.5
C19 C21 H26 109.5
H24 C21 H26 109.5
H25 C21 H26 109.5
C19 C22 H27 109.5
C19 C22 H28 109.5
H27 C22 H28 109.5
C19 C22 H29 109.5
H27 C22 H29 109.5
H28 C22 H29 109.5
C24 C23 C28 118.57(16)
C24 C23 N1 122.21(16)
C28 C23 N1 119.22(16)
C25 C24 C23 119.86(17)
C25 C24 H30 120.1
C23 C24 H30 120.1
C26 C25 C24 122.24(18)
C26 C25 H31 118.9
C24 C25 H31 118.9
C25 C26 C27 117.33(17)
C25 C26 C29 121.32(19)
C27 C26 C29 121.34(19)
C28 C27 C26 121.31(18)
C28 C27 H32 119.3
C26 C27 H32 119.3
C27 C28 C23 120.67(17)
C27 C28 H33 119.7
C23 C28 H33 119.7
C26 C29 H34 109.5
C26 C29 H35 109.5
H34 C29 H35 109.5
C26 C29 H36 109.5
H34 C29 H36 109.5
H35 C29 H36 109.5
C18 C30 C36 114.84(15)
C18 C30 H37 108.6
C36 C30 H37 108.6
C18 C30 H38 108.6
C36 C30 H38 108.6
H37 C30 H38 107.5
O2 C31 C36 120.10(16)
O2 C31 C32 121.81(17)
C36 C31 C32 118.07(16)
O2 C31 K1 68.33(9)
C36 C31 K1 95.29(11)
C32 C31 K1 105.46(12)
C33 C32 C31 118.52(18)
C33 C32 C37 121.70(17)
C31 C32 C37 119.74(16)
C34 C33 C32 123.25(19)
C34 C33 H39 118.4
C32 C33 H39 118.4
C33 C34 C35 117.89(19)
C33 C34 C41 120.4(2)
C35 C34 C41 121.7(2)
C36 C35 C34 121.9(2)
C36 C35 H40 119.0
C34 C35 H40 119.0
C35 C36 C31 120.35(18)
C35 C36 C30 120.22(18)
C31 C36 C30 119.35(16)
C35 C36 K1 120.90(13)
C31 C36 K1 60.49(9)
C30 C36 K1 90.78(10)
C40 C37 C39 106.48(18)
C40 C37 C38 109.63(17)
C39 C37 C38 107.51(18)
C40 C37 C32 111.44(17)
C39 C37 C32 112.17(17)
C38 C37 C32 109.48(17)
C37 C38 H41 109.5
C37 C38 H42 109.5
H41 C38 H42 109.5
C37 C38 H43 109.5
H41 C38 H43 109.5
H42 C38 H43 109.5
C37 C39 H44 109.5
C37 C39 H45 109.5
H44 C39 H45 109.5
C37 C39 H46 109.5
H44 C39 H46 109.5
H45 C39 H46 109.5
C37 C40 H47 109.5
C37 C40 H48 109.5
H47 C40 H48 109.5
C37 C40 H49 109.5
H47 C40 H49 109.5
H48 C40 H49 109.5
C34 C41 H50 109.5
C34 C41 H51 109.5
H50 C41 H51 109.5
C34 C41 H52 109.5
H50 C41 H52 109.5
H51 C41 H52 109.5
O3 C42 C47 119.45(16)
O3 C42 C43 122.98(16)
C47 C42 C43 117.53(16)
O3 C42 K2 104.25(10)
C47 C42 K2 81.02(10)
C43 C42 K2 82.24(10)
C44 C43 C42 118.69(16)
C44 C43 C48 120.30(16)
C42 C43 C48 121.00(16)
C44 C43 K2 84.64(11)
C42 C43 K2 70.65(9)
C48 C43 K2 113.84(11)
C45 C44 C43 123.63(18)
C45 C44 K2 82.71(11)
C43 C44 K2 70.41(10)
C45 C44 H53 118.2
C43 C44 H53 118.2
K2 C44 H53 119.3
C44 C45 C46 117.26(17)
C44 C45 C52 120.81(18)
C46 C45 C52 121.92(17)
C44 C45 K2 73.51(11)
C46 C45 K2 73.72(11)
C52 C45 K2 124.14(13)
C45 C46 C47 122.07(17)
C45 C46 K2 82.47(11)
C47 C46 K2 68.86(10)
C45 C46 H54 119.0
C47 C46 H54 119.0
K2 C46 H54 120.5
C46 C47 C42 120.73(17)
C46 C47 C53 120.34(16)
C42 C47 C53 118.87(16)
C46 C47 K2 86.27(11)
C42 C47 K2 71.92(10)
C53 C47 K2 109.87(11)
C50 C48 C51 107.93(16)
C50 C48 C43 109.77(16)
C51 C48 C43 112.74(16)
C50 C48 C49 109.57(18)
C51 C48 C49 106.90(17)
C43 C48 C49 109.85(15)
C48 C49 H55 109.5
C48 C49 H56 109.5
H55 C49 H56 109.5
C48 C49 H57 109.5
H55 C49 H57 109.5
H56 C49 H57 109.5
C48 C50 H58 109.5
C48 C50 H59 109.5
H58 C50 H59 109.5
C48 C50 H60 109.5
H58 C50 H60 109.5
H59 C50 H60 109.5
C48 C51 H61 109.5
C48 C51 H62 109.5
H61 C51 H62 109.5
C48 C51 H63 109.5
H61 C51 H63 109.5
H62 C51 H63 109.5
C45 C52 H64 109.5
C45 C52 H65 109.5
H64 C52 H65 109.5
C45 C52 H66 109.5
H64 C52 H66 109.5
H65 C52 H66 109.5
C47 C53 C55 113.80(15)
C47 C53 H67 108.8
C55 C53 H67 108.8
C47 C53 H68 108.8
C55 C53 H68 108.8
H67 C53 H68 107.7
C55 C54 C59 120.37(16)
C55 C54 N2 118.97(16)
C59 C54 N2 120.60(16)
C55 C54 K3 81.53(10)
C59 C54 K3 72.52(10)
N2 C54 K3 114.58(10)
C56 C55 C54 118.72(16)
C56 C55 C53 120.11(16)
C54 C55 C53 121.17(16)
C56 C55 K3 80.28(10)
C54 C55 K3 73.35(10)
C53 C55 K3 116.37(10)
C55 C56 C57 122.62(17)
C55 C56 K3 75.31(10)
C57 C56 K3 77.11(10)
C55 C56 H69 118.7
C57 C56 H69 118.7
K3 C56 H69 119.8
C58 C57 C56 116.96(16)
C58 C57 C60 123.52(16)
C56 C57 C60 119.47(16)
C58 C57 K3 70.03(10)
C56 C57 K3 78.49(10)
C60 C57 K3 123.34(13)
C57 C58 C59 122.22(17)
C57 C58 K3 85.08(11)
C59 C58 K3 74.03(10)
C57 C58 H70 118.9
C59 C58 H70 118.9
K3 C58 H70 111.9
C58 C59 C54 118.90(16)
C58 C59 C71 118.84(16)
C54 C59 C71 122.26(16)
C58 C59 K3 79.76(10)
C54 C59 K3 81.47(10)
C71 C59 K3 107.65(11)
C57 C60 C61 108.64(18)
C57 C60 C62 109.55(17)
C61 C60 C62 109.9(2)
C57 C60 C63 111.91(17)
C61 C60 C63 108.39(19)
C62 C60 C63 108.44(19)
C60 C61 H71 109.5
C60 C61 H72 109.5
H71 C61 H72 109.5
C60 C61 H73 109.5
H71 C61 H73 109.5
H72 C61 H73 109.5
C60 C62 H74 109.5
C60 C62 H75 109.5
H74 C62 H75 109.5
C60 C62 H76 109.5
H74 C62 H76 109.5
H75 C62 H76 109.5
C60 C63 H77 109.5
C60 C63 H78 109.5
H77 C63 H78 109.5
C60 C63 H79 109.5
H77 C63 H79 109.5
H78 C63 H79 109.5
C69 C64 C65 118.15(17)
C69 C64 N2 122.46(16)
C65 C64 N2 119.37(16)
C66 C65 C64 120.84(18)
C66 C65 H80 119.6
C64 C65 H80 119.6
C65 C66 C67 121.55(18)
C65 C66 H81 119.2
C67 C66 H81 119.2
C68 C67 C66 117.28(18)
C68 C67 C70 121.2(2)
C66 C67 C70 121.5(2)
C67 C68 C69 121.96(19)
C67 C68 H82 119.0
C69 C68 H82 119.0
C68 C69 C64 120.21(18)
C68 C69 H83 119.9
C64 C69 H83 119.9
C67 C70 H84 109.5
C67 C70 H85 109.5
H84 C70 H85 109.5
C67 C70 H86 109.5
H84 C70 H86 109.5
H85 C70 H86 109.5
C59 C71 C76 115.16(15)
C59 C71 H87 108.5
C76 C71 H87 108.5
C59 C71 H88 108.5
C76 C71 H88 108.5
H87 C71 H88 107.5
O4 C72 C76 119.87(16)
O4 C72 C73 122.10(16)
C76 C72 C73 118.03(17)
O4 C72 K3 65.92(9)
C76 C72 K3 95.40(11)
C73 C72 K3 108.25(12)
C82 C73 C72 118.35(17)
C82 C73 C77 121.22(17)
C72 C73 C77 120.42(17)
C75 C74 C82 117.67(19)
C75 C74 C81 121.4(2)
C82 C74 C81 120.9(2)
C74 C75 C76 121.85(19)
C74 C75 H89 119.1
C76 C75 H89 119.1
C75 C76 C72 120.44(17)
C75 C76 C71 119.28(17)
C72 C76 C71 120.24(16)
C75 C76 K3 121.17(13)
C72 C76 K3 60.39(9)
C71 C76 K3 90.51(10)
C79 C77 C78 106.96(17)
C79 C77 C73 112.26(17)
C78 C77 C73 110.09(16)
C79 C77 C80 106.98(18)
C78 C77 C80 109.73(18)
C73 C77 C80 110.70(17)
C77 C78 H90 109.5
C77 C78 H91 109.5
H90 C78 H91 109.5
C77 C78 H92 109.5
H90 C78 H92 109.5
H91 C78 H92 109.5
C77 C79 H93 109.5
C77 C79 H94 109.5
H93 C79 H94 109.5
C77 C79 H95 109.5
H93 C79 H95 109.5
H94 C79 H95 109.5
C77 C80 H96 109.5
C77 C80 H97 109.5
H96 C80 H97 109.5
C77 C80 H98 109.5
H96 C80 H98 109.5
H97 C80 H98 109.5
C74 C81 H99 109.5
C74 C81 H100 109.5
H99 C81 H100 109.5
C74 C81 H101 109.5
H99 C81 H101 109.5
H100 C81 H101 109.5
C74 C82 C73 123.58(19)
C74 C82 H102 118.2
C73 C82 H102 118.2
C88A C83A C84A 118.2(5)
C88A C83A C89A 122.4(6)
C84A C83A C89A 119.4(5)
C85A C84A C83A 120.0(5)
C85A C84A H103 120.0
C83A C84A H103 120.0
C84A C85A C86A 124.5(6)
C84A C85A H104 117.7
C86A C85A H104 117.7
C85A C86A C87A 113.1(5)
C85A C86A H105 123.5
C87A C86A H105 123.5
C88A C87A C86A 124.4(5)
C88A C87A K1 84.6(5)
C86A C87A K1 81.0(3)
C88A C87A H106 117.8
C86A C87A H106 117.8
K1 C87A H106 105.6
C87A C88A C83A 119.5(6)
C87A C88A H107 120.2
C83A C88A H107 120.2
C83A C89A H108 109.5
C83A C89A H109 109.5
H108 C89A H109 109.5
C83A C89A H110 109.5
H108 C89A H110 109.5
H109 C89A H110 109.5
C88B C83B C84B 121.5(12)
C88B C83B C89B 116.0(12)
C84B C83B C89B 122.0(13)
C83B C84B C85B 117.3(12)
C83B C84B K1 97.1(12)
C85B C84B K1 80.8(12)
C83B C84B H111 121.4
C85B C84B H111 121.4
K1 C84B H111 92.0
C84B C85B C86B 122.4(13)
C84B C85B K1 75.0(11)
C86B C85B K1 96.1(13)
C84B C85B H112 118.8
C86B C85B H112 118.8
K1 C85B H112 99.1
C87B C86B C85B 118.7(12)
C87B C86B H113 120.7
C85B C86B H113 120.7
C86B C87B C88B 119.6(13)
C86B C87B H114 120.2
C88B C87B H114 120.2
C83B C88B C87B 119.9(15)
C83B C88B H115 120.1
C87B C88B H115 120.1
C83B C89B H116 109.5
C83B C89B H117 109.5
H116 C89B H117 109.5
C83B C89B H118 109.5
H116 C89B H118 109.5
H117 C89B H118 109.5
C95A C90A C91A 122.8(10)
C95A C90A C96A 110.8(9)
C91A C90A C96A 126.2(9)
C90A C91A C92A 118.1(9)
C90A C91A H119 120.9
C92A C91A H119 120.9
C93A C92A C91A 119.1(8)
C93A C92A K3 77.1(5)
C91A C92A K3 88.7(6)
C93A C92A H120 120.4
C91A C92A H120 120.4
K3 C92A H120 104.0
C92A C93A C94A 121.2(8)
C92A C93A K3 79.9(5)
C94A C93A K3 89.1(5)
C92A C93A H121 119.4
C94A C93A H121 119.4
K3 C93A H121 101.2
C93A C94A C95A 119.3(9)
C93A C94A H122 120.3
C95A C94A H122 120.3
C90A C95A C94A 119.2(10)
C90A C95A H123 120.4
C94A C95A H123 120.4
C90A C96A H124 109.5
C90A C96A H125 109.5
H124 C96A H125 109.5
C90A C96A H126 109.5
H124 C96A H126 109.5
H125 C96A H126 109.5
C95B C90B C91B 121.4(10)
C95B C90B C96B 121.6(10)
C91B C90B C96B 116.9(11)
C90B C91B C92B 117.5(11)
C90B C91B H127 121.2
C92B C91B H127 121.2
C91B C92B C93B 122.2(12)
C91B C92B H128 118.9
C93B C92B H128 118.9
C94B C93B C92B 116.5(10)
C94B C93B H129 121.7
C92B C93B H129 121.7
C93B C94B C95B 122.4(9)
C93B C94B K3 82.0(7)
C95B C94B K3 89.3(6)
C93B C94B H130 118.8
C95B C94B H130 118.8
K3 C94B H130 99.0
C90B C95B C94B 119.7(9)
C90B C95B H131 120.1
C94B C95B H131 120.1
C90B C96B H132 109.5
C90B C96B H133 109.5
H132 C96B H133 109.5
C90B C96B H134 109.5
H132 C96B H134 109.5
H133 C96B H134 109.5
C101 C100 C105 120.0(11)
C101 C100 C106 123.3(11)
C105 C100 C106 116.6(12)
C100 C101 C102 121.4(11)
C100 C101 H135 119.3
C102 C101 H135 119.3
C101 C102 C103 119.5(10)
C101 C102 H136 120.3
C103 C102 H136 120.3
C104 C103 C102 118.4(10)
C104 C103 H137 120.8
C102 C103 H137 120.8
C103 C104 C105 122.0(11)
C103 C104 H138 119.0
C105 C104 H138 119.0
C100 C105 C104 118.4(12)
C100 C105 H139 120.8
C104 C105 H139 120.8
C100 C106 H140 109.5
C100 C106 H141 109.5
H140 C106 H141 109.5
C100 C106 H142 109.5
H140 C106 H142 109.5
H141 C106 H142 109.5
C115 C110 C111 112(2)
C115 C110 C116 129(2)
C111 C110 C116 118(2)
C112 C111 C110 122(2)
C112 C111 H143 118.9
C110 C111 H143 118.9
C111 C112 C113 122.3(18)
C111 C112 H144 118.8
C113 C112 H144 118.8
C114 C113 C112 120.5(19)
C114 C113 H145 119.7
C112 C113 H145 119.7
C113 C114 C115 118(2)
C113 C114 H146 121.1
C115 C114 H146 121.1
C114 C115 C110 124(2)
C114 C115 H147 117.8
C110 C115 H147 117.8
C110 C116 H148 109.5
C110 C116 H149 109.5
H148 C116 H149 109.5
C110 C116 H150 109.5
H148 C116 H150 109.5
H149 C116 H150 109.5

loop_
_geom_bond_atom_site_label_1
_geom_bond_atom_site_label_2
_geom_bond_distance
K1 O1 2.5935(14)
K1 O2 2.8188(14)
K1 C31 3.0257(18)
K1 C18 3.0517(18)
K1 C17 3.1275(18)
K1 C13 3.1686(17)
K1 C14 3.2550(17)
K1 C84B 3.275(12)
K1 C15 3.3128(18)
K1 C16 3.3270(18)
K1 C85B 3.35(3)
K1 C36 3.4621(19)
K2 O2 2.5209(13)
K2 O1 2.6217(13)
K2 N1 2.9288(16)
K2 C42 2.9806(17)
K2 C47 3.0970(18)
K2 C43 3.1302(18)
K2 C44 3.3079(19)
K2 C46 3.3134(19)
K2 C45 3.4220(19)
K2 K4 4.1923(6)
K2 H1 2.73(2)
O1 C1 1.313(2)
O2 C31 1.314(2)
N1 C23 1.416(2)
N1 C13 1.432(2)
N1 H1 0.92(2)
K3 O3 2.5986(14)
K3 O4 2.7628(13)
K3 C72 3.0247(18)
K3 C59 3.0513(17)
K3 C58 3.1231(18)
K3 C54 3.1637(17)
K3 C55 3.2661(17)
K3 C57 3.3107(19)
K3 C56 3.3280(18)
K3 C93A 3.455(8)
K3 C76 3.4635(18)
K3 C92A 3.489(8)
K4 O4 2.5271(13)
K4 O3 2.6322(13)
K4 C6 3.0446(17)
K4 N2 3.0981(16)
K4 C1 3.1339(17)
K4 C5 3.1910(18)
K4 C2 3.3693(17)
K4 C4 3.4028(18)
K4 C3 3.4432(18)
K4 H2 2.84(2)
O3 C42 1.320(2)
O4 C72 1.320(2)
N2 C64 1.409(2)
N2 C54 1.429(2)
N2 H2 0.88(2)
C1 C6 1.430(2)
C1 C2 1.443(2)
C2 C3 1.396(2)
C2 C7 1.540(2)
C3 C4 1.394(3)
C3 H3 0.9500
C4 C5 1.389(3)
C4 C11 1.508(3)
C5 C6 1.397(3)
C5 H4 0.9500
C6 C12 1.518(2)
C7 C8 1.531(3)
C7 C9 1.534(3)
C7 C10 1.537(3)
C8 H5 0.9800
C8 H6 0.9800
C8 H7 0.9800
C9 H8 0.9800
C9 H9 0.9800
C9 H10 0.9800
C10 H11 0.9800
C10 H12 0.9800
C10 H13 0.9800
C11 H14 0.9800
C11 H15 0.9800
C11 H16 0.9800
C12 C14 1.518(2)
C12 H17 0.9900
C12 H18 0.9900
C13 C18 1.408(3)
C13 C14 1.409(3)
C14 C15 1.393(2)
C15 C16 1.403(3)
C15 H19 0.9500
C16 C17 1.399(3)
C16 C19 1.538(2)
C17 C18 1.396(3)
C17 H20 0.9500
C18 C30 1.523(3)
C19 C20 1.527(3)
C19 C22 1.534(3)
C19 C21 1.540(3)
C20 H21 0.9800
C20 H22 0.9800
C20 H23 0.9800
C21 H24 0.9800
C21 H25 0.9800
C21 H26 0.9800
C22 H27 0.9800
C22 H28 0.9800
C22 H29 0.9800
C23 C24 1.393(2)
C23 C28 1.394(2)
C24 C25 1.390(3)
C24 H30 0.9500
C25 C26 1.385(3)
C25 H31 0.9500
C26 C27 1.394(3)
C26 C29 1.510(3)
C27 C28 1.387(3)
C27 H32 0.9500
C28 H33 0.9500
C29 H34 0.9800
C29 H35 0.9800
C29 H36 0.9800
C30 C36 1.529(3)
C30 H37 0.9900
C30 H38 0.9900
C31 C36 1.427(3)
C31 C32 1.436(3)
C32 C33 1.398(3)
C32 C37 1.541(3)
C33 C34 1.387(3)
C33 H39 0.9500
C34 C35 1.392(3)
C34 C41 1.524(3)
C35 C36 1.389(3)
C35 H40 0.9500
C37 C40 1.534(3)
C37 C39 1.536(3)
C37 C38 1.539(3)
C38 H41 0.9800
C38 H42 0.9800
C38 H43 0.9800
C39 H44 0.9800
C39 H45 0.9800
C39 H46 0.9800
C40 H47 0.9800
C40 H48 0.9800
C40 H49 0.9800
C41 H50 0.9800
C41 H51 0.9800
C41 H52 0.9800
C42 C47 1.426(2)
C42 C43 1.440(2)
C43 C44 1.401(3)
C43 C48 1.535(2)
C44 C45 1.392(3)
C44 H53 0.9500
C45 C46 1.393(3)
C45 C52 1.515(3)
C46 C47 1.396(3)
C46 H54 0.9500
C47 C53 1.507(3)
C48 C50 1.533(3)
C48 C51 1.533(3)
C48 C49 1.536(3)
C49 H55 0.9800
C49 H56 0.9800
C49 H57 0.9800
C50 H58 0.9800
C50 H59 0.9800
C50 H60 0.9800
C51 H61 0.9800
C51 H62 0.9800
C51 H63 0.9800
C52 H64 0.9800
C52 H65 0.9800
C52 H66 0.9800
C53 C55 1.516(2)
C53 H67 0.9900
C53 H68 0.9900
C54 C55 1.402(3)
C54 C59 1.403(3)
C55 C56 1.395(2)
C56 C57 1.403(2)
C56 H69 0.9500
C57 C58 1.399(3)
C57 C60 1.530(3)
C58 C59 1.402(2)
C58 H70 0.9500
C59 C71 1.519(2)
C60 C61 1.534(3)
C60 C62 1.541(3)
C60 C63 1.542(3)
C61 H71 0.9800
C61 H72 0.9800
C61 H73 0.9800
C62 H74 0.9800
C62 H75 0.9800
C62 H76 0.9800
C63 H77 0.9800
C63 H78 0.9800
C63 H79 0.9800
C64 C69 1.394(3)
C64 C65 1.395(3)
C65 C66 1.386(3)
C65 H80 0.9500
C66 C67 1.390(3)
C66 H81 0.9500
C67 C68 1.389(3)
C67 C70 1.510(3)
C68 C69 1.392(3)
C68 H82 0.9500
C69 H83 0.9500
C70 H84 0.9800
C70 H85 0.9800
C70 H86 0.9800
C71 C76 1.528(3)
C71 H87 0.9900
C71 H88 0.9900
C72 C76 1.427(3)
C72 C73 1.434(3)
C73 C82 1.397(3)
C73 C77 1.542(3)
C74 C75 1.388(3)
C74 C82 1.389(3)
C74 C81 1.511(3)
C75 C76 1.392(3)
C75 H89 0.9500
C77 C79 1.537(3)
C77 C78 1.538(3)
C77 C80 1.543(3)
C78 H90 0.9800
C78 H91 0.9800
C78 H92 0.9800
C79 H93 0.9800
C79 H94 0.9800
C79 H95 0.9800
C80 H96 0.9800
C80 H97 0.9800
C80 H98 0.9800
C81 H99 0.9800
C81 H100 0.9800
C81 H101 0.9800
C82 H102 0.9500
C83A C88A 1.377(7)
C83A C84A 1.380(7)
C83A C89A 1.486(7)
C84A C85A 1.360(7)
C84A H103 0.9500
C85A C86A 1.380(7)
C85A H104 0.9500
C86A C87A 1.392(7)
C86A H105 0.9500
C87A C88A 1.367(7)
C87A H106 0.9500
C88A H107 0.9500
C89A H108 0.9800
C89A H109 0.9800
C89A H110 0.9800
C83B C88B 1.383(13)
C83B C84B 1.387(12)
C83B C89B 1.472(13)
C84B C85B 1.391(12)
C84B H111 0.9500
C85B C86B 1.403(12)
C85B H112 0.9500
C86B C87B 1.380(11)
C86B H113 0.9500
C87B C88B 1.404(12)
C87B H114 0.9500
C88B H115 0.9500
C89B H116 0.9800
C89B H117 0.9800
C89B H118 0.9800
C90A C95A 1.368(10)
C90A C91A 1.385(9)
C90A C96A 1.514(11)
C91A C92A 1.426(9)
C91A H119 0.9500
C92A C93A 1.385(9)
C92A H120 0.9500
C93A C94A 1.395(10)
C93A H121 0.9500
C94A C95A 1.404(10)
C94A H122 0.9500
C95A H123 0.9500
C96A H124 0.9800
C96A H125 0.9800
C96A H126 0.9800
C90B C95B 1.364(10)
C90B C91B 1.370(10)
C90B C96B 1.470(11)
C91B C92B 1.389(11)
C91B H127 0.9500
C92B C93B 1.426(10)
C92B H128 0.9500
C93B C94B 1.340(9)
C93B H129 0.9500
C94B C95B 1.388(10)
C94B H130 0.9500
C95B H131 0.9500
C96B H132 0.9800
C96B H133 0.9800
C96B H134 0.9800
C100 C101 1.382(12)
C100 C105 1.385(12)
C100 C106 1.509(11)
C101 C102 1.383(10)
C101 H135 0.9500
C102 C103 1.397(9)
C102 H136 0.9500
C103 C104 1.392(11)
C103 H137 0.9500
C104 C105 1.392(12)
C104 H138 0.9500
C105 H139 0.9500
C106 H140 0.9800
C106 H141 0.9800
C106 H142 0.9800
C110 C115 1.41(2)
C110 C111 1.42(2)
C110 C116 1.53(2)
C111 C112 1.32(2)
C111 H143 0.9500
C112 C113 1.350(19)
C112 H144 0.9500
C113 C114 1.33(2)
C113 H145 0.9500
C114 C115 1.38(2)
C114 H146 0.9500
C115 H147 0.9500
C116 H148 0.9800
C116 H149 0.9800
C116 H150 0.9800

loop_
_geom_hbond_atom_site_label_D
_geom_hbond_atom_site_label_H
_geom_hbond_atom_site_label_A
_geom_hbond_distance_DH
_geom_hbond_distance_HA
_geom_hbond_distance_DA
_geom_hbond_angle_DHA
N1 H1 O2 0.92(2) 1.97(2) 2.708(2) 135.5(19)
N2 H2 O4 0.88(2) 2.09(2) 2.758(2) 132.6(19)

loop_
_geom_torsion_atom_site_label_1
_geom_torsion_atom_site_label_2
_geom_torsion_atom_site_label_3
_geom_torsion_atom_site_label_4
_geom_torsion
K1 O1 O2 K2 173.53(6)
K3 O3 O4 K4 167.18(6)
